data_7029647
loop_
_publ_author_name
'Grzyb, Tomasz'
'Wiglusz, Rafal J.'
'Nagirnyi, Vitali'
'Kotlov, Aleksei'
'Lis, Stefan'

_publ_section_title
;
 Revised crystal structure and luminescent properties of gadolinium
 oxyfluoride Gd4O3F6 doped with Eu(3+) ions.
;
_journal_issue 18
_journal_name_full 'Dalton transactions (Cambridge, England : 2003)'
_journal_page_first 6925
_journal_page_last 6934
_journal_paper_doi 10.1039/c4dt00338a
_journal_volume 43
_journal_year 2014
_chemical_formula_sum 'F6 Gd4 O3'
_chemical_name_common 'Gd4 O3 F6'
_space_group_IT_number 13
_symmetry_cell_setting monoclinic
_symmetry_space_group_name_Hall '-P 2yc'
_symmetry_space_group_name_H-M 'P 1 2/c 1'
_audit_creation_method 'Maud, version 2.33'
_audit_update_record 'Last update Tue Mar 12 17:15:27 CET 2013'
_cell_angle_alpha 90.
_cell_angle_beta 134.56(3)
_cell_angle_gamma 90.
_cell_formula_units_Z 1
_cell_length_a 3.9498(8)
_cell_length_b 11.2280(6)
_cell_length_c 5.5420(9)
_cell_volume 175.12(10)
_computing_structure_refinement 'Maud, version 2.33'
_refine_ls_d_res_high 5000
_refine_ls_d_res_low 0
_refine_ls_goodness_of_fit_all 0.023617087
_refine_ls_R_factor_all 0.02268787
_refine_ls_wR_factor_all 0.032914264
_reflns_d_resolution_high 50
_reflns_d_resolution_low 0.7
_cod_data_source_file c4dt00338a1.cif
_cod_data_source_block Gd4O3F6
_cod_original_sg_symbol_Hall -P_2yc
_cod_database_code 7029647

loop_
_symmetry_equiv_pos_site_id
_symmetry_equiv_pos_as_xyz
1 x,y,z
2 -x,y,-z+1/2
3 -x,-y,-z
4 x,-y,z+1/2

loop_
_atom_site_label
_atom_site_type_symbol
_atom_site_symmetry_multiplicity
_atom_site_Wyckoff_symbol
_atom_site_occupancy
_atom_site_fract_x
_atom_site_fract_y
_atom_site_fract_z
_atom_site_B_iso_or_equiv
Gd1 Gd3+ 2 e 1.0 0.0 0.115 0.25 0.135(5)
Gd2 Gd3+ 2 e 1.0 0.0 0.615 0.25 0.141(6)
O1 O2- 2 f 0.5 0.5 0.960 0.75 1.021(4)
F1 F1- 2 f 0.4 0.5 0.960 0.75 1.025(5)
F2 F1- 2 f 0.6 0.5 0.285 0.75 1.021(4)
F3 F1- 2 f 1.0 0.5 0.462 0.75 1.022(3)
F4 F1- 2 f 1.0 0.5 0.789 0.75 1.021(0)
O2 O2- 2 e 0.5 0.0 0.836 0.25 1.023(2)
O3 O2- 2 e 0.5 0.0 0.306 0.25 1.024(1)

loop_
_atom_type_symbol
_atom_type_oxidation_number
_atom_type_radius_bond
F1- -1.000 1.150
Gd3+ 3.000 0.940
O2- -2.000 1.210
